data_4022391
loop_
_publ_author_name
'Henry J. Shine'
'Bingjun Zhao'
'Ding-Quan Qian'
'John N. Marx'
'Ilse Y. Guzm\'an-Jim\'enez'
'John H. Thurston'
'T. Ould-Ely'
'Kenton H. Whitmire'

_publ_contact_author
;
Henry J. Shine
Department of Chemistry and Biochemistry
Texas Tech University
Lubbock, Texas 79409
;
_publ_contact_author_email henry.shine@ttu.edu
_publ_contact_author_fax '806 742 1289'
_publ_contact_author_phone '806 742 3067'
_publ_section_title
;
 Adducts of Phenoxathiin and Thianthrene Cation Radicals
 with Alkenes and Cycloalkenes
;
_journal_name_full 'Journal of Organic Chemistry'
_journal_page_first 8910
_journal_page_last 8917
_journal_paper_doi 10.1021/jo030173h
_journal_volume 68
_journal_year 2003
_chemical_formula_sum 'C17 H17 Cl O4 S2'
_chemical_formula_weight 384.88
_chemical_name_systematic
;
  ?
;
_space_group_IT_number 14
_symmetry_cell_setting monoclinic
_symmetry_space_group_name_Hall '-P 2yn'
_symmetry_space_group_name_H-M 'P 1 21/n 1'
_atom_sites_solution_hydrogens geom
_atom_sites_solution_primary direct
_atom_sites_solution_secondary difmap
_audit_creation_method SHELXL-97
_cell_angle_alpha 90.00
_cell_angle_beta 98.524(5)
_cell_angle_gamma 90.00
_cell_formula_units_Z 4
_cell_length_a 8.781(2)
_cell_length_b 10.434(2)
_cell_length_c 19.438(5)
_cell_measurement_reflns_used 672
_cell_measurement_temperature 298(2)
_cell_measurement_theta_max 38.110
_cell_measurement_theta_min 5.426
_cell_volume 1761.4(7)
_computing_cell_refinement 'SHELXTL 6.10 (BRUKER, 2001)'
_computing_data_collection 'SHELXTL 6.10 (BRUKER, 2001)'
_computing_data_reduction 'SHELXTL 6.10 (BRUKER, 2001)'
_computing_molecular_graphics 'SHELXTL 6.10 (BRUKER, 2001)'
_computing_publication_material 'SHELXTL 6.10 (BRUKER, 2001)'
_computing_structure_refinement 'SHELXL-97 (Sheldrick, 1997)'
_computing_structure_solution 'SHELXS-97 (Sheldrick, 1990)'
_diffrn_ambient_temperature 298(2)
_diffrn_measured_fraction_theta_full 0.998
_diffrn_measured_fraction_theta_max 0.998
_diffrn_measurement_device_type 'Bruker Smart 1K; ccD'
_diffrn_radiation_monochromator graphite
_diffrn_radiation_source 'Normal-focus sealed tube'
_diffrn_radiation_type MoK\a
_diffrn_radiation_wavelength 0.71073
_diffrn_reflns_av_R_equivalents 0.1311
_diffrn_reflns_av_sigmaI/netI 0.1940
_diffrn_reflns_limit_h_max 9
_diffrn_reflns_limit_h_min -9
_diffrn_reflns_limit_k_max 11
_diffrn_reflns_limit_k_min -11
_diffrn_reflns_limit_l_max 19
_diffrn_reflns_limit_l_min -21
_diffrn_reflns_number 7808
_diffrn_reflns_theta_full 23.32
_diffrn_reflns_theta_max 23.32
_diffrn_reflns_theta_min 2.12
_exptl_absorpt_coefficient_mu 0.472
_exptl_absorpt_correction_T_max 1.000000
_exptl_absorpt_correction_T_min 0.610593
_exptl_absorpt_correction_type multi-scan
_exptl_crystal_colour colorless
_exptl_crystal_density_diffrn 1.451
_exptl_crystal_density_method 'not measured'
_exptl_crystal_description plate
_exptl_crystal_F_000 800
_exptl_crystal_size_max 0.5
_exptl_crystal_size_mid 0.2
_exptl_crystal_size_min 0.16
_refine_diff_density_max 0.386
_refine_diff_density_min -0.221
_refine_diff_density_rms 0.055
_refine_ls_extinction_method none
_refine_ls_goodness_of_fit_ref 0.770
_refine_ls_hydrogen_treatment 'Riding Model'
_refine_ls_matrix_type full
_refine_ls_number_parameters 217
_refine_ls_number_reflns 2550
_refine_ls_number_restraints 0
_refine_ls_restrained_S_all 0.770
_refine_ls_R_factor_all 0.1625
_refine_ls_R_factor_gt 0.0491
_refine_ls_shift/su_max 0.000
_refine_ls_shift/su_mean 0.000
_refine_ls_structure_factor_coef Fsqd
_refine_ls_weighting_details 'calc w=1/[\s^2^(Fo^2^)+(0.0424P)^2^+0.0000P] where P=(Fo^2^+2Fc^2^)/3'
_refine_ls_weighting_scheme calc
_refine_ls_wR_factor_gt 0.1006
_refine_ls_wR_factor_ref 0.1247
_reflns_number_gt 916
_reflns_number_total 2550
_reflns_threshold_expression >2sigma(I)
_cod_data_source_file jo030173h_13.cif
_cod_data_source_block "'2-(5-thianthreniumyl)-3-methyl-butene(ClO4)_zth19a'"
_cod_depositor_comments
;
The following automatic conversions were performed:
'_symmetry_cell_setting' value 'Monoclinic' changed to 'monoclinic'
according to '/home/saulius/struct/CIF-dictionaries/cif_core.dic'
dictionary named 'cif_core.dic' version 2.4.1 from
2010-06-29.

'_exptl_absorpt_correction_type' value 'Multiscan' changed to
'multi-scan' according to
'/home/saulius/struct/CIF-dictionaries/cif_core.dic' dictionary named
'cif_core.dic' version 2.4.1 from 2010-06-29.

Automatic conversion script
Id: cif_fix_enum 1527 2010-12-29 10:47:43Z saulius 
;
_cod_original_sg_symbol_H-M 'P 21/n'
_cod_database_code 4022391

loop_
_symmetry_equiv_pos_as_xyz
'x, y, z'
'-x+1/2, y+1/2, -z+1/2'
'-x, -y, -z'
'x-1/2, -y-1/2, z-1/2'

loop_
_atom_site_label
_atom_site_type_symbol
_atom_site_fract_x
_atom_site_fract_y
_atom_site_fract_z
_atom_site_U_iso_or_equiv
_atom_site_adp_type
_atom_site_occupancy
_atom_site_symmetry_multiplicity
_atom_site_calc_flag
_atom_site_refinement_flags
S1 S 0.15021(16) 0.88101(14) 0.11027(8) 0.0531(5) Uani 1 1 d .
S2 S 0.0669(2) 0.75432(17) -0.05514(9) 0.0737(6) Uani 1 1 d .
Cl1 Cl -0.0182(2) 0.8262(2) 0.33467(10) 0.0692(6) Uani 1 1 d .
C1 C 0.2059(6) 0.9453(6) 0.0329(3) 0.0460(16) Uani 1 1 d .
C2 C 0.2930(7) 1.0563(6) 0.0455(4) 0.0611(19) Uani 1 1 d .
H2A H 0.3111 1.0914 0.0900 0.073 Uiso 1 1 calc R
C3 C 0.3517(7) 1.1131(7) -0.0080(5) 0.072(2) Uani 1 1 d .
H3A H 0.4110 1.1870 -0.0004 0.087 Uiso 1 1 calc R
C4 C 0.3224(7) 1.0599(7) -0.0732(4) 0.068(2) Uani 1 1 d .
H4A H 0.3640 1.0972 -0.1097 0.082 Uiso 1 1 calc R
C5 C 0.2329(7) 0.9530(7) -0.0850(3) 0.0605(18) Uani 1 1 d .
H5A H 0.2115 0.9208 -0.1301 0.073 Uiso 1 1 calc R
C6 C 0.1730(6) 0.8910(5) -0.0322(3) 0.0470(16) Uani 1 1 d .
C7 C -0.0187(6) 0.7144(5) 0.0169(3) 0.0480(16) Uani 1 1 d .
C8 C -0.1357(7) 0.6210(6) 0.0045(4) 0.0640(19) Uani 1 1 d .
H8A H -0.1645 0.5902 -0.0404 0.077 Uiso 1 1 calc R
C9 C -0.2064(7) 0.5755(6) 0.0563(5) 0.070(2) Uani 1 1 d .
H9A H -0.2805 0.5117 0.0469 0.084 Uiso 1 1 calc R
C10 C -0.1709(8) 0.6217(7) 0.1224(4) 0.068(2) Uani 1 1 d .
H10A H -0.2205 0.5890 0.1577 0.082 Uiso 1 1 calc R
C11 C -0.0624(7) 0.7162(6) 0.1369(3) 0.0572(18) Uani 1 1 d .
H11A H -0.0393 0.7493 0.1817 0.069 Uiso 1 1 calc R
C12 C 0.0121(6) 0.7616(5) 0.0838(3) 0.0429(15) Uani 1 1 d .
C13 C 0.3577(6) 0.6797(6) 0.1085(3) 0.075(2) Uani 1 1 d .
H13A H 0.4482 0.6402 0.1334 0.112 Uiso 1 1 calc R
H13B H 0.3777 0.7059 0.0634 0.112 Uiso 1 1 calc R
H13C H 0.2743 0.6194 0.1034 0.112 Uiso 1 1 calc R
C14 C 0.3156(6) 0.7941(6) 0.1479(3) 0.0518(17) Uani 1 1 d .
C15 C 0.3886(7) 0.8381(7) 0.2077(3) 0.0627(19) Uani 1 1 d .
C16 C 0.5295(7) 0.7697(7) 0.2451(3) 0.116(3) Uani 1 1 d .
H16A H 0.5503 0.6952 0.2190 0.174 Uiso 1 1 calc R
H16B H 0.5109 0.7442 0.2906 0.174 Uiso 1 1 calc R
H16C H 0.6165 0.8264 0.2494 0.174 Uiso 1 1 calc R
C17 C 0.3466(8) 0.9558(7) 0.2442(3) 0.096(3) Uani 1 1 d .
H17A H 0.2570 0.9944 0.2180 0.144 Uiso 1 1 calc R
H17B H 0.4307 1.0155 0.2485 0.144 Uiso 1 1 calc R
H17C H 0.3251 0.9333 0.2897 0.144 Uiso 1 1 calc R
O1 O -0.0814(7) 0.7084(5) 0.3096(3) 0.148(2) Uani 1 1 d .
O2 O -0.0613(6) 0.9239(5) 0.2855(3) 0.123(2) Uani 1 1 d .
O3 O 0.1380(6) 0.8076(6) 0.3423(3) 0.168(3) Uani 1 1 d .
O4 O -0.0547(9) 0.8506(6) 0.3990(3) 0.204(4) Uani 1 1 d .

loop_
_atom_site_aniso_label
_atom_site_aniso_U_11
_atom_site_aniso_U_22
_atom_site_aniso_U_33
_atom_site_aniso_U_23
_atom_site_aniso_U_13
_atom_site_aniso_U_12
S1 0.0548(10) 0.0500(11) 0.0535(11) -0.0093(9) 0.0050(8) -0.0022(9)
S2 0.0931(13) 0.0694(13) 0.0608(12) -0.0184(10) 0.0187(10) -0.0226(12)
Cl1 0.0687(13) 0.0684(14) 0.0707(14) -0.0032(12) 0.0107(11) 0.0051(11)
C1 0.044(4) 0.040(4) 0.054(5) 0.009(4) 0.010(3) 0.009(3)
C2 0.052(4) 0.046(5) 0.083(6) 0.006(4) 0.002(4) -0.001(4)
C3 0.056(4) 0.052(5) 0.106(7) 0.018(5) 0.005(5) 0.001(4)
C4 0.046(4) 0.063(6) 0.098(7) 0.036(5) 0.022(4) 0.016(4)
C5 0.064(5) 0.067(5) 0.053(5) 0.012(4) 0.016(4) 0.016(4)
C6 0.047(4) 0.039(4) 0.057(5) -0.005(4) 0.016(4) 0.002(3)
C7 0.043(4) 0.039(4) 0.062(5) 0.001(3) 0.009(3) 0.002(3)
C8 0.057(4) 0.050(5) 0.085(6) -0.007(4) 0.011(4) 0.003(4)
C9 0.049(5) 0.045(5) 0.114(7) 0.009(5) 0.004(5) 0.001(4)
C10 0.061(5) 0.064(5) 0.081(6) 0.024(5) 0.016(4) 0.003(4)
C11 0.051(4) 0.059(5) 0.061(5) 0.011(4) 0.005(4) 0.006(4)
C12 0.035(4) 0.041(4) 0.051(4) -0.005(4) 0.002(3) 0.000(3)
C13 0.059(4) 0.073(5) 0.087(5) 0.000(4) -0.009(4) 0.009(4)
C14 0.039(4) 0.046(4) 0.068(5) -0.003(4) 0.002(3) 0.002(3)
C15 0.060(4) 0.087(6) 0.039(4) 0.001(4) 0.002(4) -0.026(4)
C16 0.090(5) 0.180(8) 0.065(5) 0.032(5) -0.026(4) -0.008(6)
C17 0.117(6) 0.118(7) 0.053(5) -0.025(5) 0.013(4) -0.057(5)
O1 0.214(6) 0.091(5) 0.133(5) -0.001(4) 0.005(4) -0.057(4)
O2 0.155(5) 0.081(4) 0.122(5) 0.032(3) -0.019(4) 0.016(4)
O3 0.085(4) 0.202(7) 0.219(7) 0.093(5) 0.030(4) 0.012(4)
O4 0.347(10) 0.165(6) 0.121(5) -0.004(5) 0.109(6) 0.099(6)

loop_
_atom_type_symbol
_atom_type_description
_atom_type_scat_dispersion_real
_atom_type_scat_dispersion_imag
_atom_type_scat_source
C C 0.0033 0.0016 'International Tables Vol C Tables 4.2.6.8 and 6.1.1.4'
H H 0.0000 0.0000 'International Tables Vol C Tables 4.2.6.8 and 6.1.1.4'
O O 0.0106 0.0060 'International Tables Vol C Tables 4.2.6.8 and 6.1.1.4'
S S 0.1246 0.1234 'International Tables Vol C Tables 4.2.6.8 and 6.1.1.4'
Cl Cl 0.1484 0.1585 'International Tables Vol C Tables 4.2.6.8 and 6.1.1.4'

loop_
_geom_angle_atom_site_label_1
_geom_angle_atom_site_label_2
_geom_angle_atom_site_label_3
_geom_angle
C12 S1 C14 104.2(3)
C12 S1 C1 106.5(3)
C14 S1 C1 103.3(3)
C6 S2 C7 105.7(3)
O4 Cl1 O3 107.2(5)
O4 Cl1 O1 110.3(4)
O3 Cl1 O1 104.6(4)
O4 Cl1 O2 114.3(4)
O3 Cl1 O2 109.8(4)
O1 Cl1 O2 110.2(3)
C6 C1 C2 122.7(6)
C6 C1 S1 125.1(5)
C2 C1 S1 112.2(5)
C3 C2 C1 119.2(7)
C2 C3 C4 119.3(7)
C5 C4 C3 120.7(7)
C4 C5 C6 122.0(6)
C1 C6 C5 116.1(6)
C1 C6 S2 127.5(5)
C5 C6 S2 116.4(6)
C12 C7 C8 116.4(6)
C12 C7 S2 128.8(5)
C8 C7 S2 114.8(5)
C9 C8 C7 121.4(7)
C8 C9 C10 120.9(7)
C9 C10 C11 120.2(7)
C10 C11 C12 118.9(6)
C7 C12 C11 122.1(5)
C7 C12 S1 123.9(5)
C11 C12 S1 113.9(5)
C15 C14 C13 127.1(6)
C15 C14 S1 116.4(5)
C13 C14 S1 116.5(4)
C14 C15 C17 125.6(6)
C14 C15 C16 120.8(7)
C17 C15 C16 113.6(6)

loop_
_geom_bond_atom_site_label_1
_geom_bond_atom_site_label_2
_geom_bond_distance
S1 C12 1.761(5)
S1 C14 1.776(5)
S1 C1 1.780(6)
S2 C6 1.726(6)
S2 C7 1.736(6)
Cl1 O4 1.360(6)
Cl1 O3 1.371(5)
Cl1 O1 1.405(5)
Cl1 O2 1.410(5)
C1 C6 1.377(7)
C1 C2 1.390(7)
C2 C3 1.364(8)
C3 C4 1.372(8)
C4 C5 1.365(7)
C5 C6 1.382(7)
C7 C12 1.379(7)
C7 C8 1.410(7)
C8 C9 1.345(8)
C9 C10 1.364(8)
C10 C11 1.371(7)
C11 C12 1.384(7)
C13 C14 1.493(7)
C14 C15 1.324(7)
C15 C17 1.492(8)
C15 C16 1.517(8)

loop_
_cod_related_entry_id
_cod_related_entry_database
_cod_related_entry_code
1 ChemSpider 9386376
